data_1100493
loop_
_publ_author_name
'Garbe, Ralf'
'Wocadlo, Sigrid'
'Kang, Hak-Chul'
'Massa, Werner'
'Harms, Klaus'
'Dehnicke, Kurt'

_publ_section_title
;
 Phosphaniminato-Komplexe des Arsens. Kristallstrukturen von
 [AsCl(NPMe~3~)]~2~Cl~2~, [AsCl(NPMe~3~)~2~SbCl~4~]SbCl~6~ und
 [AsCl(NPMe~3~)~2~SnCl~4~] &#x00B7; CH~3~CN
;
_journal_coden_ASTM CHBEAM
_journal_issue 1
_journal_name_full 'Chemische Berichte'
_journal_page_first 109
_journal_page_last 113
_journal_paper_doi 10.1002/cber.19961290120
_journal_volume 129
_journal_year 1996
_chemical_formula_sum 'C8 H21 As Cl5 N3 P2 Sn'
_space_group_IT_number 14
_symmetry_cell_setting monoclinic
_symmetry_space_group_name_Hall '-P 2yn'
_symmetry_space_group_name_H-M 'P 1 21/n 1'
_cell_angle_alpha 90
_cell_angle_beta 102.59(1)
_cell_angle_gamma 90
_cell_formula_units_Z 4
_cell_length_a 8.895(2)
_cell_length_b 14.233(1)
_cell_length_c 17.012(1)
_cod_original_sg_symbol_H-M 'P 21/n'
_cod_original_formula_sum 'C8 H21 As1 Cl5 N3 P2 Sn1'
_cod_database_code 1100493

loop_
_symmetry_equiv_pos_site_id
_symmetry_equiv_pos_as_xyz
1 x,y,z
2 1/2-x,1/2+y,1/2-z
3 -x,-y,-z
4 -1/2+x,-1/2-y,-1/2+z

loop_
_atom_site_label
_atom_site_type_symbol
_atom_site_fract_x
_atom_site_fract_y
_atom_site_fract_z
Sn1 Sn 0.01029(2) 0.29767(1) 0.14036(1)
As1 As -0.23570(3) 0.45063(2) 0.08410(2)
P1 P 0.04647(9) 0.53285(6) 0.19909(5)
P2 P -0.35806(9) 0.25780(6) 0.02302(5)
Cl1 Cl -0.39098(11) 0.45213(8) 0.17349(6)
Cl2 Cl 0.01998(12) 0.13422(7) 0.10980(7)
Cl3 Cl -0.08841(12) 0.26088(8) 0.25809(5)
Cl4 Cl 0.2682(1) 0.30619(6) 0.22135(6)
Cl5 Cl 0.11350(11) 0.33651(8) 0.02241(5)
N1 N -0.2171(3) 0.3247(2) 0.06699(15)
N2 N -0.0449(3) 0.4449(2) 0.15001(15)
C1 C -0.4281(5) 0.1881(3) 0.0944(2)
C2 C -0.5147(4) 0.3269(3) -0.0308(2)
C3 C -0.3014(4) 0.1818(3) -0.0481(2)
C4 C 0.2104(4) 0.5638(3) 0.1607(2)
C5 C 0.1093(4) 0.5055(3) 0.3033(2)
C6 C -0.0768(4) 0.6330(2) 0.1913(2)
N3 N -0.3459(5) -0.0561(4) 0.0668(4)
C7 C -0.2235(5) -0.0804(3) 0.0884(3)
C8 C -0.0697(6) -0.1114(4) 0.1172(3)
H1 H -0.5121(24) 0.1489(16) 0.0665(3)
H2 H -0.4647(33) 0.2288(3) 0.1320(11)
H3 H -0.3457(11) 0.1486(16) 0.1236(13)
H4 H -0.5976(12) 0.2857(3) -0.0570(13)
H5 H -0.4802(8) 0.3643(14) -0.0712(11)
H6 H -0.5514(19) 0.3680(13) 0.0064(3)
H7 H -0.3872(10) 0.1416(13) -0.0722(12)
H8 H -0.2155(20) 0.1433(13) -0.0211(4)
H9 H -0.2706(29) 0.2188(3) -0.0898(9)
H10 H 0.2678(17) 0.6128(13) 0.194(1)
H11 H 0.1771(4) 0.5865(18) 0.1059(6)
H12 H 0.2755(16) 0.5091(5) 0.1612(15)
H13 H 0.1586(27) 0.5602(6) 0.3319(3)
H14 H 0.1822(23) 0.4539(12) 0.3096(2)
H15 H 0.0214(6) 0.4876(18) 0.3251(4)
H16 H -0.022(1) 0.6844(6) 0.2225(12)
H17 H -0.1671(14) 0.6173(6) 0.2120(13)
H18 H -0.1084(22) 0.6517(10) 0.1353(3)
H19 H -0.0090(12) -0.0965(24) 0.0779(11)
H20 H -0.0690(7) -0.1788(5) 0.1257(21)
H21 H -0.0259(15) -0.0801(20) 0.1676(12)

loop_
_atom_type_symbol
_atom_type_radius_bond
C 0.68
H 0.23
As 1.21
Cl 0.99
N 0.68
P 1.05
Sn 1.46
